data_4122092
loop_
_publ_author_name
'Iwasaki, Takanori'
'Miyata, Yoshinori'
'Akimoto, Ryo'
'Fujii, Yuuki'
'Kuniyasu, Hitoshi'
'Kambe, Nobuaki'

_publ_section_title
;
 Diarylrhodates as promising active catalysts for the arylation of vinyl
 ethers with grignard reagents.
;
_journal_issue 26
_journal_name_full 'Journal of the American Chemical Society'
_journal_page_first 9260
_journal_page_last 9263
_journal_paper_doi 10.1021/ja5043534
_journal_volume 136
_journal_year 2014
_chemical_formula_moiety 'C20 H23 N O'
_chemical_formula_sum 'C20 H23 N O'
_chemical_formula_weight 293.41
_chemical_melting_point 426
_chemical_name_systematic N,N-diethyl-4-(4-methylstyryl)benzamide
_space_group_IT_number 19
_symmetry_cell_setting orthorhombic
_symmetry_Int_Tables_number 19
_symmetry_space_group_name_Hall 'P 2ac 2ab'
_symmetry_space_group_name_H-M 'P 21 21 21'
_atom_sites_solution_hydrogens geom
_atom_sites_solution_primary direct
_atom_sites_solution_secondary difmap
_cell_angle_alpha 90.0000
_cell_angle_beta 90.0000
_cell_angle_gamma 90.0000
_cell_formula_units_Z 8
_cell_length_a 7.8788(4)
_cell_length_b 16.7537(9)
_cell_length_c 25.9266(13)
_cell_measurement_reflns_used 32377
_cell_measurement_temperature 123
_cell_measurement_theta_max 68.08
_cell_measurement_theta_min 3.14
_cell_volume 3422.3(3)
_computing_cell_refinement 'RAPID AUTO'
_computing_data_collection 'RAPID AUTO (Rigaku, ????)'
_computing_data_reduction 'RAPID AUTO'
_computing_molecular_graphics 'CrystalStructure 4.0'
_computing_publication_material 'CrystalStructure 4.0 (Rigaku, 2010)'
_computing_structure_refinement 'SHELXL97 (Sheldrick, 2008)'
_computing_structure_solution 'Superflip (Palatinus, et al., 2007)'
_diffrn_ambient_temperature 123
_diffrn_detector_area_resol_mean 5.000
_diffrn_measured_fraction_theta_full 1.000
_diffrn_measured_fraction_theta_max 1.000
_diffrn_measurement_device_type 'Rigaku R-AXIS RAPID'
_diffrn_measurement_method \w
_diffrn_radiation_probe x-ray
_diffrn_radiation_type 'Cu K\a'
_diffrn_radiation_wavelength 1.54187
_diffrn_reflns_av_R_equivalents 0.0755
_diffrn_reflns_limit_h_max 9
_diffrn_reflns_limit_h_min -9
_diffrn_reflns_limit_k_max 20
_diffrn_reflns_limit_k_min -20
_diffrn_reflns_limit_l_max 31
_diffrn_reflns_limit_l_min -31
_diffrn_reflns_number 73609
_diffrn_reflns_theta_full 68.24
_diffrn_reflns_theta_max 68.23
_diffrn_source 'sealed X-ray tube'
_diffrn_standards_number 0
_exptl_absorpt_coefficient_mu 0.536
_exptl_absorpt_correction_T_max 0.938
_exptl_absorpt_correction_T_min 0.804
_exptl_absorpt_correction_type multi-scan
_exptl_absorpt_process_details 'ABSCOR (Rigaku, 1995)'
_exptl_crystal_colour colorless
_exptl_crystal_density_diffrn 1.139
_exptl_crystal_density_method 'not measured'
_exptl_crystal_description block
_exptl_crystal_F_000 1264.00
_exptl_crystal_recrystallization_method 'diethyl ether'
_exptl_crystal_size_max 0.400
_exptl_crystal_size_mid 0.130
_exptl_crystal_size_min 0.120
_refine_diff_density_max 0.180
_refine_diff_density_min -0.290
_refine_ls_extinction_method none
_refine_ls_goodness_of_fit_ref 1.026
_refine_ls_hydrogen_treatment constr
_refine_ls_number_parameters 413
_refine_ls_number_reflns 6272
_refine_ls_number_restraints 0
_refine_ls_R_factor_gt 0.0960
_refine_ls_shift/su_max 0.000
_refine_ls_structure_factor_coef Fsqd
_refine_ls_weighting_details 'w = 1/[\s^2^(Fo^2^)+(0.1849P)^2^+0.0000P] where P=(Fo^2^+2Fc^2^)/3'
_refine_ls_weighting_scheme calc
_refine_ls_wR_factor_ref 0.3222
_reflns_number_gt 2777
_reflns_number_total 6272
_reflns_threshold_expression F^2^>2.0\s(F^2^)
_cod_data_source_file ja5043534_si_002.cif
_cod_data_source_block N,N-Diethyl-4-(4-methylsty
_cod_depositor_comments 'Adding full bibliography for 4122092--4122093.cif.'
_cod_database_code 4122092

loop_
_symmetry_equiv_pos_site_id
_symmetry_equiv_pos_as_xyz
1 +X,+Y,+Z
2 1/2+X,1/2-Y,-Z
3 -X,1/2+Y,1/2-Z
4 1/2-X,-Y,1/2+Z

loop_
_atom_site_label
_atom_site_type_symbol
_atom_site_fract_x
_atom_site_fract_y
_atom_site_fract_z
_atom_site_U_iso_or_equiv
_atom_site_adp_type
_atom_site_occupancy
_atom_site_symmetry_multiplicity
_atom_site_calc_flag
_atom_site_refinement_flags
O1 O 0.6711(8) 1.0936(4) 0.4173(2) 0.158(3) Uani 1.0 4 d .
O2 O 1.1842(6) 0.5766(3) 0.80824(15) 0.1133(14) Uani 1.0 4 d .
N1 N 0.9148(8) 0.5344(4) 0.80121(17) 0.1114(17) Uani 1.0 4 d .
N2 N 0.3977(10) 1.1247(5) 0.4276(3) 0.148(3) Uani 1.0 4 d .
C1 C 1.0528(9) 0.5728(4) 0.78421(19) 0.0900(16) Uani 1.0 4 d .
C2 C 0.9273(10) 0.4916(5) 0.8527(3) 0.122(3) Uani 1.0 4 d .
C3 C 0.8837(11) 0.5442(5) 0.8950(3) 0.138(3) Uani 1.0 4 d .
C4 C 0.7686(11) 0.5153(10) 0.7675(5) 0.153(5) Uani 1.0 4 d .
C5 C 0.773(3) 0.4466(9) 0.7416(5) 0.150(7) Uani 0.6000 4 d .
C6 C 1.0427(8) 0.6147(4) 0.73233(18) 0.0844(15) Uani 1.0 4 d .
C7 C 1.1225(9) 0.5807(4) 0.6907(3) 0.1049(19) Uani 1.0 4 d .
C8 C 1.1301(9) 0.6178(5) 0.6437(2) 0.111(2) Uani 1.0 4 d .
C9 C 1.0614(8) 0.6936(4) 0.63711(19) 0.0951(18) Uani 1.0 4 d .
C10 C 0.9781(9) 0.7280(4) 0.6779(2) 0.0972(17) Uani 1.0 4 d .
C11 C 0.9669(9) 0.6888(4) 0.7261(2) 0.0991(18) Uani 1.0 4 d .
C12 C 1.0796(10) 0.7298(5) 0.5844(3) 0.1086(18) Uani 1.0 4 d .
C13 C 1.0078(9) 0.7911(4) 0.5675(3) 0.0987(17) Uani 1.0 4 d .
C14 C 1.0246(7) 0.8263(4) 0.51493(18) 0.0814(14) Uani 1.0 4 d .
C15 C 1.1137(8) 0.7923(3) 0.4748(2) 0.0899(16) Uani 1.0 4 d .
C16 C 1.1257(8) 0.8300(4) 0.4273(2) 0.0897(15) Uani 1.0 4 d .
C17 C 1.0487(8) 0.9040(4) 0.41799(18) 0.0853(14) Uani 1.0 4 d .
C18 C 0.9540(8) 0.9356(4) 0.4587(2) 0.0925(15) Uani 1.0 4 d .
C19 C 0.9438(8) 0.8978(4) 0.50502(19) 0.0875(15) Uani 1.0 4 d .
C20 C 1.0691(11) 0.9475(5) 0.3670(2) 0.128(3) Uani 1.0 4 d .
C21 C 0.5427(11) 1.0882(4) 0.4431(3) 0.113(2) Uani 1.0 4 d .
C22 C 0.3816(18) 1.1598(6) 0.3644(7) 0.236(8) Uani 1.0 4 d .
C23 C 0.4353(17) 1.2290(10) 0.3841(4) 0.231(7) Uani 1.0 4 d .
C24 C 0.2351(13) 1.1226(6) 0.4560(4) 0.153(4) Uani 1.0 4 d .
C25 C 0.2214(17) 1.1873(6) 0.4913(4) 0.186(5) Uani 1.0 4 d .
C26 C 0.5323(8) 1.0380(4) 0.4895(2) 0.0886(15) Uani 1.0 4 d .
C27 C 0.4557(9) 0.9645(4) 0.4895(3) 0.1010(17) Uani 1.0 4 d .
C28 C 0.4546(8) 0.9167(4) 0.5336(3) 0.1008(17) Uani 1.0 4 d .
C29 C 0.5313(9) 0.9398(4) 0.5778(3) 0.0957(17) Uani 1.0 4 d .
C30 C 0.6104(9) 1.0135(4) 0.5781(3) 0.1021(18) Uani 1.0 4 d .
C31 C 0.6127(8) 1.0620(4) 0.5351(3) 0.0953(16) Uani 1.0 4 d .
C32 C 0.5222(10) 0.8835(5) 0.6229(3) 0.119(3) Uani 1.0 4 d .
C33 C 0.5809(11) 0.8904(5) 0.6642(3) 0.127(3) Uani 1.0 4 d .
C34 C 0.5710(9) 0.8392(4) 0.7115(3) 0.0983(17) Uani 1.0 4 d .
C35 C 0.4740(10) 0.7704(4) 0.7167(3) 0.110(2) Uani 1.0 4 d .
C36 C 0.4637(9) 0.7309(4) 0.7624(3) 0.111(2) Uani 1.0 4 d .
C37 C 0.5478(10) 0.7584(4) 0.8060(3) 0.1058(19) Uani 1.0 4 d .
C38 C 0.6440(10) 0.8264(4) 0.8004(3) 0.108(2) Uani 1.0 4 d .
C39 C 0.6547(9) 0.8670(4) 0.7548(3) 0.1008(18) Uani 1.0 4 d .
C40 C 0.5404(12) 0.7139(5) 0.8568(3) 0.146(3) Uani 1.0 4 d .
C41 C 0.654(5) 0.5447(17) 0.7771(12) 0.183(11) Uani 0.4000 4 d .
H2A H 0.8496 0.4451 0.8527 0.1459 Uiso 1.0 4 calc R
H2B H 1.0444 0.4716 0.8575 0.1459 Uiso 1.0 4 calc R
H3A H 0.7676 0.5638 0.8904 0.1654 Uiso 1.0 4 calc R
H3B H 0.9625 0.5894 0.8956 0.1654 Uiso 1.0 4 calc R
H3C H 0.8916 0.5148 0.9276 0.1654 Uiso 1.0 4 calc R
H5A H 0.8000 0.4029 0.7655 0.1797 Uiso 0.6000 4 calc R
H5B H 0.8609 0.4495 0.7148 0.1797 Uiso 0.6000 4 calc R
H5C H 0.6627 0.4368 0.7256 0.1797 Uiso 0.6000 4 calc R
H7 H 1.1742 0.5299 0.6947 0.1259 Uiso 1.0 4 calc R
H8 H 1.1826 0.5916 0.6154 0.1330 Uiso 1.0 4 calc R
H10 H 0.9271 0.7790 0.6738 0.1167 Uiso 1.0 4 calc R
H11 H 0.9080 0.7130 0.7540 0.1189 Uiso 1.0 4 calc R
H12 H 1.1540 0.7032 0.5613 0.1303 Uiso 1.0 4 calc R
H13 H 0.9346 0.8182 0.5908 0.1184 Uiso 1.0 4 calc R
H15 H 1.1678 0.7422 0.4797 0.1078 Uiso 1.0 4 calc R
H16 H 1.1878 0.8051 0.4004 0.1077 Uiso 1.0 4 calc R
H18 H 0.8955 0.9847 0.4540 0.1110 Uiso 1.0 4 calc R
H19 H 0.8784 0.9216 0.5317 0.1050 Uiso 1.0 4 calc R
H20A H 1.1899 0.9567 0.3602 0.1532 Uiso 1.0 4 calc R
H20B H 1.0096 0.9988 0.3685 0.1532 Uiso 1.0 4 calc R
H20C H 1.0210 0.9149 0.3392 0.1532 Uiso 1.0 4 calc R
H22A H 0.4615 1.1347 0.3398 0.2830 Uiso 1.0 4 calc R
H22B H 0.2645 1.1611 0.3506 0.2830 Uiso 1.0 4 calc R
H23A H 0.5453 1.2211 0.4010 0.2777 Uiso 1.0 4 calc R
H23B H 0.3527 1.2484 0.4094 0.2777 Uiso 1.0 4 calc R
H23C H 0.4474 1.2684 0.3564 0.2777 Uiso 1.0 4 calc R
H24A H 0.1400 1.1250 0.4311 0.1840 Uiso 1.0 4 calc R
H24B H 0.2263 1.0717 0.4751 0.1840 Uiso 1.0 4 calc R
H25A H 0.2471 1.2374 0.4734 0.2232 Uiso 1.0 4 calc R
H25B H 0.3019 1.1797 0.5196 0.2232 Uiso 1.0 4 calc R
H25C H 0.1056 1.1895 0.5051 0.2232 Uiso 1.0 4 calc R
H27 H 0.4025 0.9457 0.4589 0.1212 Uiso 1.0 4 calc R
H28 H 0.3983 0.8666 0.5326 0.1210 Uiso 1.0 4 calc R
H30 H 0.6646 1.0313 0.6088 0.1225 Uiso 1.0 4 calc R
H31 H 0.6692 1.1120 0.5364 0.1143 Uiso 1.0 4 calc R
H32 H 0.4603 0.8357 0.6171 0.1432 Uiso 1.0 4 calc R
H33 H 0.6472 0.9373 0.6686 0.1528 Uiso 1.0 4 calc R
H35 H 0.4136 0.7506 0.6877 0.1318 Uiso 1.0 4 calc R
H36 H 0.3977 0.6835 0.7646 0.1332 Uiso 1.0 4 calc R
H38 H 0.7054 0.8458 0.8293 0.1300 Uiso 1.0 4 calc R
H39 H 0.7199 0.9146 0.7528 0.1209 Uiso 1.0 4 calc R
H40A H 0.5915 0.7467 0.8840 0.1747 Uiso 1.0 4 calc R
H40B H 0.6032 0.6636 0.8537 0.1747 Uiso 1.0 4 calc R
H40C H 0.4219 0.7026 0.8655 0.1747 Uiso 1.0 4 calc R
H41A H 0.6205 0.5300 0.8122 0.2196 Uiso 0.4000 4 calc R
H41B H 0.5652 0.5289 0.7528 0.2196 Uiso 0.4000 4 calc R
H41C H 0.6715 0.6026 0.7752 0.2196 Uiso 0.4000 4 calc R

loop_
_atom_site_aniso_label
_atom_site_aniso_U_11
_atom_site_aniso_U_22
_atom_site_aniso_U_33
_atom_site_aniso_U_12
_atom_site_aniso_U_13
_atom_site_aniso_U_23
O1 0.149(5) 0.177(5) 0.148(4) 0.060(4) 0.058(4) 0.073(4)
O2 0.091(3) 0.148(4) 0.101(3) -0.006(3) -0.016(3) 0.044(3)
N1 0.094(4) 0.150(5) 0.090(3) -0.005(4) 0.001(3) 0.045(3)
N2 0.141(6) 0.181(6) 0.123(5) 0.043(5) 0.027(5) 0.067(4)
C1 0.089(5) 0.107(4) 0.073(3) 0.006(4) 0.000(4) 0.025(3)
C2 0.109(5) 0.155(6) 0.101(4) -0.015(5) 0.009(5) 0.058(5)
C3 0.139(7) 0.172(7) 0.102(5) 0.037(6) 0.018(5) 0.042(5)
C4 0.059(5) 0.251(14) 0.149(8) -0.025(7) -0.015(6) 0.079(9)
C5 0.174(16) 0.163(12) 0.113(8) -0.068(12) -0.017(9) -0.030(9)
C6 0.078(4) 0.103(4) 0.072(3) -0.001(4) 0.003(3) 0.011(3)
C7 0.116(5) 0.108(4) 0.091(4) 0.009(4) 0.016(4) 0.021(4)
C8 0.117(6) 0.130(5) 0.085(4) 0.017(5) 0.014(4) 0.019(4)
C9 0.085(4) 0.130(5) 0.071(3) -0.020(4) -0.008(3) 0.025(3)
C10 0.109(5) 0.095(4) 0.088(4) 0.003(4) -0.007(4) 0.024(3)
C11 0.101(5) 0.105(4) 0.091(4) 0.007(4) 0.008(4) 0.011(3)
C12 0.098(5) 0.125(5) 0.103(4) -0.009(4) -0.011(4) 0.017(4)
C13 0.092(5) 0.104(4) 0.100(4) -0.008(4) -0.004(4) 0.010(4)
C14 0.077(4) 0.096(4) 0.071(3) -0.006(3) 0.002(3) 0.015(3)
C15 0.087(4) 0.084(3) 0.098(4) 0.004(3) -0.004(3) 0.016(3)
C16 0.081(4) 0.103(4) 0.085(4) 0.000(4) 0.008(3) -0.002(3)
C17 0.081(4) 0.101(4) 0.074(3) -0.002(4) -0.002(3) 0.014(3)
C18 0.091(4) 0.090(4) 0.097(4) 0.004(3) -0.001(4) 0.007(3)
C19 0.087(4) 0.098(4) 0.077(3) -0.000(4) 0.013(3) -0.003(3)
C20 0.137(6) 0.164(6) 0.082(4) -0.003(6) 0.002(4) 0.041(4)
C21 0.122(6) 0.120(5) 0.096(4) 0.025(5) 0.017(5) 0.031(4)
C22 0.162(11) 0.147(8) 0.40(3) 0.006(8) -0.048(13) 0.042(12)
C23 0.149(10) 0.39(2) 0.152(8) 0.019(14) 0.017(8) 0.025(12)
C24 0.146(8) 0.157(7) 0.157(7) 0.031(6) 0.019(7) 0.047(7)
C25 0.252(14) 0.172(8) 0.134(6) 0.038(9) 0.046(8) 0.016(6)
C26 0.085(4) 0.092(4) 0.088(4) 0.009(4) 0.003(3) 0.004(3)
C27 0.111(5) 0.094(4) 0.098(4) 0.000(4) -0.012(4) -0.004(4)
C28 0.091(4) 0.095(4) 0.117(5) 0.000(4) 0.004(4) 0.018(4)
C29 0.096(5) 0.104(4) 0.088(4) 0.009(4) 0.009(4) 0.016(3)
C30 0.101(5) 0.120(5) 0.085(4) 0.021(4) -0.008(4) -0.010(4)
C31 0.091(4) 0.086(4) 0.109(4) -0.001(3) 0.000(4) -0.005(3)
C32 0.108(6) 0.155(6) 0.095(4) 0.029(5) 0.003(4) 0.007(4)
C33 0.102(6) 0.163(7) 0.117(5) 0.034(5) 0.005(5) -0.012(5)
C34 0.102(5) 0.106(5) 0.087(4) 0.015(4) 0.015(4) 0.012(4)
C35 0.112(5) 0.124(5) 0.094(4) 0.005(5) -0.015(4) 0.010(4)
C36 0.101(5) 0.110(4) 0.123(5) -0.020(4) -0.007(5) 0.022(4)
C37 0.100(5) 0.114(5) 0.103(4) 0.007(5) 0.005(4) 0.020(4)
C38 0.113(6) 0.108(5) 0.104(5) 0.008(5) -0.016(4) -0.016(4)
C39 0.097(5) 0.097(4) 0.108(5) -0.006(4) 0.001(4) 0.011(4)
C40 0.144(7) 0.179(7) 0.114(5) 0.030(6) 0.013(5) 0.069(5)
C41 0.18(3) 0.15(2) 0.21(3) -0.02(3) -0.03(3) 0.001(18)

loop_
_atom_type_symbol
_atom_type_description
_atom_type_scat_dispersion_real
_atom_type_scat_dispersion_imag
_atom_type_scat_source
C C 0.0181 0.0091
;
International Tables for Crystallography
(1992, Vol. C, Tables 4.2.6.8 and 6.1.1.4)
;
H H 0.0000 0.0000
;
International Tables for Crystallography
(1992, Vol. C, Table 6.1.1.4)
;
O O 0.0492 0.0322
;
International Tables for Crystallography
(1992, Vol. C, Tables 4.2.6.8 and 6.1.1.4)
;
N N 0.0311 0.0180
;
International Tables for Crystallography
(1992, Vol. C, Tables 4.2.6.8 and 6.1.1.4)
;

loop_
_geom_angle_atom_site_label_1
_geom_angle_atom_site_label_2
_geom_angle_atom_site_label_3
_geom_angle
_geom_angle_publ_flag
C1 N1 C2 117.6(6) yes
C1 N1 C4 122.8(6) yes
C2 N1 C4 117.9(7) yes
C21 N2 C22 119.4(7) yes
C21 N2 C24 124.9(7) yes
C22 N2 C24 114.4(8) yes
O2 C1 N1 123.4(5) yes
O2 C1 C6 118.5(6) yes
N1 C1 C6 118.1(6) yes
N1 C2 C3 111.4(6) yes
N1 C4 C5 117.5(11) yes
N1 C4 C41 115(2) yes
C5 C4 C41 123(2) yes
C1 C6 C7 118.7(5) yes
C1 C6 C11 122.6(5) yes
C7 C6 C11 118.6(5) yes
C6 C7 C8 122.1(6) yes
C7 C8 C9 120.4(6) yes
C8 C9 C10 118.4(5) yes
C8 C9 C12 116.3(6) yes
C10 C9 C12 125.3(6) yes
C9 C10 C11 121.0(6) yes
C6 C11 C10 119.4(6) yes
C9 C12 C13 127.4(7) yes
C12 C13 C14 127.2(6) yes
C13 C14 C15 124.9(5) yes
C13 C14 C19 118.2(5) yes
C15 C14 C19 116.9(5) yes
C14 C15 C16 121.1(5) yes
C15 C16 C17 121.8(5) yes
C16 C17 C18 115.9(5) yes
C16 C17 C20 121.9(5) yes
C18 C17 C20 122.2(6) yes
C17 C18 C19 121.5(6) yes
C14 C19 C18 122.8(5) yes
O1 C21 N2 120.3(7) yes
O1 C21 C26 122.6(7) yes
N2 C21 C26 116.9(7) yes
N2 C22 C23 84.8(11) yes
N2 C24 C25 111.6(9) yes
C21 C26 C27 122.4(6) yes
C21 C26 C31 120.1(6) yes
C27 C26 C31 117.3(5) yes
C26 C27 C28 121.1(6) yes
C27 C28 C29 121.9(6) yes
C28 C29 C30 117.5(6) yes
C28 C29 C32 117.3(6) yes
C30 C29 C32 125.2(6) yes
C29 C30 C31 121.7(6) yes
C26 C31 C30 120.5(6) yes
C29 C32 C33 129.1(8) yes
C32 C33 C34 132.1(8) yes
C33 C34 C35 125.7(6) yes
C33 C34 C39 116.5(6) yes
C35 C34 C39 117.6(6) yes
C34 C35 C36 121.5(6) yes
C35 C36 C37 121.2(7) yes
C36 C37 C38 116.9(6) yes
C36 C37 C40 121.7(7) yes
C38 C37 C40 121.3(6) yes
C37 C38 C39 122.5(6) yes
C34 C39 C38 120.3(6) yes
N1 C2 H2A 109.363 no
N1 C2 H2B 109.360 no
C3 C2 H2A 109.352 no
C3 C2 H2B 109.356 no
H2A C2 H2B 107.994 no
C2 C3 H3A 109.469 no
C2 C3 H3B 109.471 no
C2 C3 H3C 109.469 no
H3A C3 H3B 109.468 no
H3A C3 H3C 109.476 no
H3B C3 H3C 109.474 no
C4 C5 H5A 109.468 no
C4 C5 H5B 109.469 no
C4 C5 H5C 109.476 no
H5A C5 H5B 109.468 no
H5A C5 H5C 109.477 no
H5B C5 H5C 109.470 no
C6 C7 H7 118.954 no
C8 C7 H7 118.954 no
C7 C8 H8 119.801 no
C9 C8 H8 119.794 no
C9 C10 H10 119.482 no
C11 C10 H10 119.483 no
C6 C11 H11 120.292 no
C10 C11 H11 120.274 no
C9 C12 H12 116.310 no
C13 C12 H12 116.298 no
C12 C13 H13 116.388 no
C14 C13 H13 116.393 no
C14 C15 H15 119.428 no
C16 C15 H15 119.438 no
C15 C16 H16 119.117 no
C17 C16 H16 119.101 no
C17 C18 H18 119.260 no
C19 C18 H18 119.280 no
C14 C19 H19 118.611 no
C18 C19 H19 118.593 no
C17 C20 H20A 109.473 no
C17 C20 H20B 109.476 no
C17 C20 H20C 109.472 no
H20A C20 H20B 109.467 no
H20A C20 H20C 109.469 no
H20B C20 H20C 109.470 no
N2 C22 H22A 114.502 no
N2 C22 H22B 114.507 no
C23 C22 H22A 114.517 no
C23 C22 H22B 114.514 no
H22A C22 H22B 111.636 no
C22 C23 H23A 109.471 no
C22 C23 H23B 109.471 no
C22 C23 H23C 109.464 no
H23A C23 H23B 109.483 no
H23A C23 H23C 109.467 no
H23B C23 H23C 109.471 no
N2 C24 H24A 109.300 no
N2 C24 H24B 109.309 no
C25 C24 H24A 109.305 no
C25 C24 H24B 109.305 no
H24A C24 H24B 107.966 no
C24 C25 H25A 109.465 no
C24 C25 H25B 109.467 no
C24 C25 H25C 109.469 no
H25A C25 H25B 109.478 no
H25A C25 H25C 109.470 no
H25B C25 H25C 109.478 no
C26 C27 H27 119.473 no
C28 C27 H27 119.476 no
C27 C28 H28 119.071 no
C29 C28 H28 119.037 no
C29 C30 H30 119.154 no
C31 C30 H30 119.137 no
C26 C31 H31 119.720 no
C30 C31 H31 119.744 no
C29 C32 H32 115.475 no
C33 C32 H32 115.448 no
C32 C33 H33 113.931 no
C34 C33 H33 113.953 no
C34 C35 H35 119.270 no
C36 C35 H35 119.269 no
C35 C36 H36 119.400 no
C37 C36 H36 119.407 no
C37 C38 H38 118.763 no
C39 C38 H38 118.765 no
C34 C39 H39 119.817 no
C38 C39 H39 119.836 no
C37 C40 H40A 109.475 no
C37 C40 H40B 109.471 no
C37 C40 H40C 109.463 no
H40A C40 H40B 109.470 no
H40A C40 H40C 109.478 no
H40B C40 H40C 109.471 no
C4 C41 H41A 109.470 no
C4 C41 H41B 109.482 no
C4 C41 H41C 109.465 no
H41A C41 H41B 109.474 no
H41A C41 H41C 109.464 no
H41B C41 H41C 109.473 no

loop_
_geom_bond_atom_site_label_1
_geom_bond_atom_site_label_2
_geom_bond_distance
_geom_bond_publ_flag
O1 C21 1.216(10) yes
O2 C1 1.210(8) yes
N1 C1 1.339(9) yes
N1 C2 1.518(8) yes
N1 C4 1.481(11) yes
N2 C21 1.357(11) yes
N2 C22 1.746(18) yes
N2 C24 1.478(12) yes
C1 C6 1.519(7) yes
C2 C3 1.448(10) yes
C4 C5 1.33(2) yes
C4 C41 1.06(4) yes
C6 C7 1.372(8) yes
C6 C11 1.387(9) yes
C7 C8 1.371(9) yes
C8 C9 1.390(10) yes
C9 C10 1.373(8) yes
C9 C12 1.502(8) yes
C10 C11 1.415(8) yes
C12 C13 1.250(10) yes
C13 C14 1.492(8) yes
C14 C15 1.378(8) yes
C14 C19 1.381(8) yes
C15 C16 1.387(8) yes
C16 C17 1.401(8) yes
C17 C18 1.397(8) yes
C17 C20 1.519(8) yes
C18 C19 1.360(8) yes
C21 C26 1.471(9) yes
C22 C23 1.336(19) yes
C24 C25 1.422(13) yes
C26 C27 1.372(8) yes
C26 C31 1.398(8) yes
C27 C28 1.396(9) yes
C28 C29 1.350(9) yes
C29 C30 1.384(10) yes
C29 C32 1.504(10) yes
C30 C31 1.380(9) yes
C32 C33 1.173(11) yes
C33 C34 1.497(10) yes
C34 C35 1.389(10) yes
C34 C39 1.383(9) yes
C35 C36 1.360(9) yes
C36 C37 1.388(10) yes
C37 C38 1.375(10) yes
C37 C40 1.515(9) yes
C38 C39 1.367(9) yes
C2 H2A 0.990 no
C2 H2B 0.990 no
C3 H3A 0.980 no
C3 H3B 0.980 no
C3 H3C 0.980 no
C5 H5A 0.980 no
C5 H5B 0.980 no
C5 H5C 0.980 no
C7 H7 0.950 no
C8 H8 0.950 no
C10 H10 0.950 no
C11 H11 0.950 no
C12 H12 0.950 no
C13 H13 0.950 no
C15 H15 0.950 no
C16 H16 0.950 no
C18 H18 0.950 no
C19 H19 0.950 no
C20 H20A 0.980 no
C20 H20B 0.980 no
C20 H20C 0.980 no
C22 H22A 0.990 no
C22 H22B 0.990 no
C23 H23A 0.980 no
C23 H23B 0.980 no
C23 H23C 0.980 no
C24 H24A 0.990 no
C24 H24B 0.990 no
C25 H25A 0.980 no
C25 H25B 0.980 no
C25 H25C 0.980 no
C27 H27 0.950 no
C28 H28 0.950 no
C30 H30 0.950 no
C31 H31 0.950 no
C32 H32 0.950 no
C33 H33 0.950 no
C35 H35 0.950 no
C36 H36 0.950 no
C38 H38 0.950 no
C39 H39 0.950 no
C40 H40A 0.980 no
C40 H40B 0.980 no
C40 H40C 0.980 no
C41 H41A 0.980 no
C41 H41B 0.980 no
C41 H41C 0.980 no

loop_
_geom_contact_atom_site_label_1
_geom_contact_atom_site_label_2
_geom_contact_distance
_geom_contact_publ_flag
_geom_contact_site_symmetry_2
O1 C22 2.884(16) no .
O1 C23 3.056(16) no .
O1 C27 3.326(9) no .
O1 C31 3.132(8) no .
O2 C2 2.730(9) no .
O2 C3 3.311(9) no .
O2 C4 3.591(11) no .
O2 C7 3.085(7) no .
O2 C11 3.316(8) no .
N1 C7 3.389(8) no .
N1 C11 3.263(8) no .
N2 C27 3.161(9) no .
N2 C31 3.425(9) no .
C1 C3 3.203(9) no .
C1 C5 3.246(17) no .
C1 C41 3.18(4) no .
C2 C5 3.214(15) no .
C2 C41 3.04(4) no .
C3 C4 3.462(13) no .
C3 C41 3.55(4) no .
C4 C6 2.875(13) no .
C4 C7 3.597(12) no .
C4 C11 3.470(16) no .
C5 C6 3.534(17) no .
C6 C9 2.804(8) no .
C6 C41 3.48(4) no .
C7 C10 2.738(9) no .
C8 C11 2.763(9) no .
C10 C13 3.060(8) no .
C12 C15 3.041(8) no .
C14 C17 2.837(7) no .
C15 C18 2.742(8) no .
C16 C19 2.720(8) no .
C21 C23 2.936(16) no .
C21 C25 3.276(14) no .
C22 C25 3.55(2) no .
C23 C24 3.023(16) no .
C23 C25 3.323(15) no .
C24 C26 2.872(11) no .
C24 C27 3.286(11) no .
C25 C26 3.502(13) no .
C26 C29 2.818(8) no .
C27 C30 2.728(9) no .
C28 C31 2.734(9) no .
C28 C33 3.556(10) no .
C30 C33 3.049(10) no .
C32 C35 3.106(10) no .
C32 C39 3.586(10) no .
C34 C37 2.804(9) no .
C35 C38 2.716(9) no .
C36 C39 2.739(9) no .
O2 C30 3.523(8) no 3_746
O2 C36 3.598(8) no 1_655
C5 C22 3.39(2) no 2_566
C5 C34 3.475(17) no 3_646
C13 C15 3.578(9) no 2_466
C15 C13 3.578(9) no 2_566
C22 C5 3.39(2) no 2_466
C30 O2 3.523(8) no 3_756
C33 C41 3.53(4) no 3_656
C34 C5 3.475(17) no 3_656
C36 O2 3.598(8) no 1_455
C36 C41 3.48(3) no .
C41 C33 3.53(4) no 3_646
C41 C36 3.48(3) no .
O1 H22A 2.6908 no .
O1 H23A 2.3920 no .
O1 H27 3.4327 no .
O1 H31 3.1014 no .
O2 H2B 2.4373 no .
O2 H3B 2.8694 no .
O2 H7 3.0471 no .
O2 H11 3.4547 no .
N1 H3A 2.6334 no .
N1 H3B 2.6433 no .
N1 H3C 3.2983 no .
N1 H5A 2.5543 no .
N1 H5B 2.6860 no .
N1 H5C 3.2346 no .
N1 H7 3.4364 no .
N1 H11 3.2333 no .
N1 H41A 2.3369 no .
N1 H41B 3.0280 no .
N1 H41C 2.3315 no .
N2 H23A 2.1055 no .
N2 H23B 2.1541 no .
N2 H23C 3.0585 no .
N2 H25A 2.5261 no .
N2 H25B 2.6660 no .
N2 H25C 3.2406 no .
N2 H27 3.1076 no .
N2 H31 3.5455 no .
C1 H2A 3.2080 no .
C1 H2B 2.5480 no .
C1 H3A 3.5570 no .
C1 H3B 2.9886 no .
C1 H5A 3.5076 no .
C1 H5B 3.1284 no .
C1 H7 2.6111 no .
C1 H11 2.7257 no .
C1 H41A 3.5555 no .
C1 H41C 3.0545 no .
C2 H5A 2.8854 no .
C2 H41A 2.7122 no .
C2 H41C 3.3992 no .
C3 H41A 2.9945 no .
C4 H2A 2.5825 no .
C4 H2B 3.2717 no .
C4 H3A 3.2886 no .
C4 H11 3.5067 no .
C5 H2A 2.9418 no .
C5 H41A 2.5978 no .
C5 H41B 2.1624 no .
C5 H41C 2.8691 no .
C6 H5B 3.1487 no .
C6 H8 3.2494 no .
C6 H10 3.2730 no .
C6 H41C 3.1349 no .
C7 H5B 3.0773 no .
C7 H11 3.2339 no .
C8 H10 3.2339 no .
C8 H12 2.5774 no .
C9 H7 3.2472 no .
C9 H11 3.2792 no .
C9 H13 2.6071 no .
C10 H8 3.2326 no .
C10 H12 3.3524 no .
C10 H13 2.7396 no .
C11 H7 3.2282 no .
C11 H41C 3.0196 no .
C12 H8 2.5815 no .
C12 H10 2.7361 no .
C12 H15 2.8096 no .
C13 H10 2.8341 no .
C13 H15 2.7271 no .
C13 H19 2.5860 no .
C14 H12 2.5955 no .
C14 H16 3.2557 no .
C14 H18 3.2522 no .
C15 H12 2.7131 no .
C15 H13 3.3494 no .
C15 H19 3.2093 no .
C16 H18 3.2366 no .
C16 H20A 2.7898 no .
C16 H20B 3.3394 no .
C16 H20C 2.8158 no .
C17 H15 3.2850 no .
C17 H19 3.2516 no .
C18 H16 3.2353 no .
C18 H20A 3.1774 no .
C18 H20B 2.6035 no .
C18 H20C 3.1634 no .
C19 H13 2.5940 no .
C19 H15 3.2148 no .
C20 H16 2.7054 no .
C20 H18 2.7105 no .
C21 H22A 2.8610 no .
C21 H22B 3.4716 no .
C21 H23A 2.4798 no .
C21 H23B 3.1955 no .
C21 H24A 3.2476 no .
C21 H24B 2.6423 no .
C21 H25A 3.5070 no .
C21 H25B 3.1449 no .
C21 H27 2.6617 no .
C21 H31 2.6461 no .
C22 H24A 2.6376 no .
C22 H24B 3.4530 no .
C22 H25A 3.2862 no .
C23 H24A 3.1520 no .
C23 H25A 2.7522 no .
C24 H22A 3.5068 no .
C24 H22B 2.8183 no .
C24 H23A 3.2752 no .
C24 H23B 2.5992 no .
C24 H27 3.2453 no .
C25 H23A 3.5082 no .
C25 H23B 2.5723 no .
C26 H24B 2.5042 no .
C26 H25B 3.0887 no .
C26 H28 3.2567 no .
C26 H30 3.2639 no .
C27 H24B 2.5748 no .
C27 H31 3.2278 no .
C28 H24B 3.5033 no .
C28 H30 3.1959 no .
C28 H32 2.5547 no .
C29 H27 3.2460 no .
C29 H31 3.2648 no .
C29 H33 2.5249 no .
C30 H28 3.2005 no .
C30 H32 3.3613 no .
C30 H33 2.6862 no .
C31 H24B 3.4214 no .
C31 H25B 3.1693 no .
C31 H27 3.2301 no .
C32 H28 2.5515 no .
C32 H30 2.7426 no .
C32 H35 2.9183 no .
C33 H30 2.8418 no .
C33 H35 2.7557 no .
C33 H39 2.5759 no .
C34 H32 2.5985 no .
C34 H36 3.2491 no .
C34 H38 3.2350 no .
C35 H32 2.8065 no .
C35 H33 3.3515 no .
C35 H39 3.2344 no .
C36 H38 3.2160 no .
C36 H40A 3.3189 no .
C36 H40B 2.8427 no .
C36 H40C 2.7352 no .
C37 H35 3.2456 no .
C37 H39 3.2526 no .
C38 H36 3.2179 no .
C38 H40A 2.5785 no .
C38 H40B 3.0741 no .
C38 H40C 3.1967 no .
C39 H33 2.5269 no .
C39 H35 3.2302 no .
C40 H36 2.6905 no .
C40 H38 2.6608 no .
C41 H2A 2.9987 no .
C41 H3A 3.0867 no .
C41 H5A 2.6548 no .
C41 H5B 2.7920 no .
C41 H5C 2.2490 no .
C41 H11 3.5063 no .
H2A H3A 2.3080 no .
H2A H3B 2.8057 no .
H2A H3C 2.2895 no .
H2A H5A 2.4018 no .
H2A H5B 3.5758 no .
H2A H41A 2.5263 no .
H2B H3A 2.8059 no .
H2B H3B 2.3005 no .
H2B H3C 2.2970 no .
H2B H5A 3.2746 no .
H3A H41A 2.4032 no .
H3A H41C 3.1491 no .
H3B H41A 3.5964 no .
H5A H41A 2.8279 no .
H5A H41B 2.8255 no .
H5A H41C 3.5037 no .
H5B H7 2.8594 no .
H5B H41A 3.4313 no .
H5B H41B 2.8576 no .
H5B H41C 3.3544 no .
H5C H41A 2.7554 no .
H5C H41B 1.8631 no .
H5C H41C 3.0620 no .
H7 H8 2.3032 no .
H8 H12 2.3476 no .
H10 H11 2.3613 no .
H10 H13 2.2504 no .
H11 H41C 2.6818 no .
H12 H13 2.6984 no .
H12 H15 2.2163 no .
H13 H19 2.3552 no .
H15 H16 2.3162 no .
H16 H20A 2.7457 no .
H16 H20C 2.7638 no .
H18 H19 2.2793 no .
H18 H20A 3.3915 no .
H18 H20B 2.4020 no .
H18 H20C 3.3467 no .
H22A H23A 2.2475 no .
H22A H23B 2.7615 no .
H22A H23C 2.2839 no .
H22A H24A 3.4707 no .
H22B H23A 2.7594 no .
H22B H23B 2.2249 no .
H22B H23C 2.3083 no .
H22B H24A 2.3851 no .
H22B H24B 3.5730 no .
H22B H25A 3.4339 no .
H23A H25A 3.0193 no .
H23B H24A 2.7197 no .
H23B H24B 3.5581 no .
H23B H25A 1.8639 no .
H23B H25B 3.1060 no .
H23B H25C 3.3025 no .
H23C H25A 3.4584 no .
H24A H25A 2.3367 no .
H24A H25B 2.7809 no .
H24A H25C 2.2169 no .
H24B H25A 2.7828 no .
H24B H25B 2.2274 no .
H24B H25C 2.3245 no .
H24B H27 2.5606 no .
H25B H31 3.1384 no .
H27 H28 2.3256 no .
H28 H32 2.3029 no .
H30 H31 2.3139 no .
H30 H33 2.2143 no .
H32 H33 2.6164 no .
H32 H35 2.3495 no .
H33 H39 2.2896 no .
H35 H36 2.2908 no .
H36 H40B 2.8413 no .
H36 H40C 2.6438 no .
H38 H39 2.2966 no .
H38 H40A 2.3600 no .
H38 H40B 3.2194 no .
H38 H40C 3.4104 no .
O1 H7 3.5663 no 2_466
O1 H8 3.2187 no 2_466
O1 H18 2.7127 no .
O1 H20B 3.3525 no .
O1 H38 2.6806 no 4_674
O1 H40A 3.3767 no 4_674
O2 H23C 3.0630 no 4_675
O2 H30 2.5736 no 3_746
O2 H33 2.7519 no 3_746
O2 H36 2.7061 no 1_655
O2 H39 3.2313 no 3_746
O2 H40C 3.1886 no 1_655
O2 H41A 3.5266 no 1_655
O2 H41B 3.4229 no 1_655
N1 H40B 3.5453 no .
C1 H23C 3.2530 no 4_675
C1 H33 3.4987 no 3_746
C1 H36 3.3294 no 1_655
C1 H39 3.3398 no 3_746
C2 H13 3.4322 no 3_746
C2 H19 3.5653 no 3_746
C2 H30 3.4321 no 3_746
C2 H33 3.5173 no 3_746
C3 H19 3.3679 no 3_746
C3 H23C 3.5547 no 4_675
C3 H24B 3.5071 no 3_646
C3 H25B 3.4919 no 3_646
C3 H25C 3.5568 no 3_646
C3 H30 3.5662 no 3_746
C3 H40B 3.1684 no .
C4 H20A 3.4017 no 2_466
C4 H20C 3.5803 no 2_466
C4 H40B 3.5877 no .
C5 H20A 3.1676 no 2_466
C5 H22A 2.9168 no 2_566
C5 H22B 2.9961 no 2_566
C6 H36 3.1391 no 1_655
C7 H20C 3.2343 no 2_566
C7 H36 3.3662 no 1_655
C7 H39 3.3809 no 3_746
C8 H20B 3.5858 no 2_566
C8 H20C 3.1596 no 2_566
C8 H27 3.3799 no 2_566
C8 H35 3.3525 no 1_655
C9 H16 3.0993 no 2_466
C9 H35 3.2146 no 1_655
C10 H16 3.1081 no 2_466
C10 H35 3.4612 no 1_655
C11 H23C 3.5180 no 4_675
C11 H36 3.5387 no 1_655
C12 H16 3.1656 no 2_466
C12 H27 3.4435 no 2_566
C12 H32 3.5864 no 1_655
C13 H2A 3.4932 no 3_756
C13 H15 2.9986 no 2_466
C13 H16 3.1049 no 2_466
C13 H28 3.4479 no 1_655
C14 H3C 3.5541 no 3_756
C14 H12 3.5599 no 2_466
C14 H15 3.0394 no 2_466
C14 H28 3.0562 no 1_655
C14 H28 3.5986 no 2_566
C15 H13 3.5649 no 2_566
C15 H27 3.4571 no 1_655
C15 H28 2.9710 no 1_655
C15 H28 3.1631 no 2_566
C15 H32 3.4256 no 2_566
C16 H13 3.5082 no 2_566
C16 H27 3.0303 no 1_655
C16 H28 3.5275 no 1_655
C16 H32 3.2761 no 2_566
C17 H8 3.0119 no 2_466
C17 H24B 3.4701 no 1_655
C17 H27 3.0636 no 1_655
C18 H3C 3.4532 no 3_756
C18 H8 2.9107 no 2_466
C18 H12 3.3568 no 2_466
C18 H24A 3.5671 no 1_655
C18 H24B 3.1584 no 1_655
C18 H27 3.5373 no 1_655
C19 H3C 2.9280 no 3_756
C19 H12 3.3218 no 2_466
C19 H15 3.2236 no 2_466
C20 H5B 3.5728 no 2_566
C20 H5C 3.1715 no 2_566
C20 H7 3.5185 no 2_466
C20 H8 3.1482 no 2_466
C20 H24A 3.4540 no 1_655
C20 H27 3.5478 no 1_655
C20 H41B 3.1297 no 2_566
C21 H8 3.5475 no 2_466
C21 H18 3.2881 no .
C22 H5A 3.5854 no 2_466
C22 H5B 2.7575 no 2_466
C22 H5C 3.3217 no 2_466
C22 H38 3.3800 no 4_674
C22 H40C 3.3212 no 4_574
C23 H3B 3.1606 no 4_674
C23 H25C 3.4518 no 2_576
C23 H38 3.4068 no 4_674
C23 H40C 3.0766 no 4_574
C24 H18 3.5361 no 1_455
C24 H20B 3.5508 no 1_455
C25 H23A 3.4747 no 2_476
C25 H31 3.4614 no 2_476
C26 H18 3.1365 no .
C26 H19 3.5256 no .
C27 H3C 3.5804 no 3_656
C27 H8 3.3870 no 2_466
C27 H12 3.4739 no 2_466
C27 H19 3.5783 no .
C28 H3C 3.3390 no 3_656
C28 H12 3.5452 no 2_466
C28 H15 3.1679 no 2_466
C28 H19 3.3403 no .
C29 H2A 3.5016 no 3_656
C29 H3A 3.2468 no 3_656
C29 H3C 3.5635 no 3_656
C29 H15 3.5614 no 2_466
C29 H19 3.0006 no .
C29 H41A 3.4425 no 3_656
C30 H2B 3.2676 no 3_756
C30 H3A 3.2009 no 3_656
C30 H19 2.8777 no .
C30 H40B 3.5043 no 3_656
C30 H40C 3.4972 no 3_656
C30 H41A 3.3876 no 3_656
C31 H3A 3.5652 no 3_656
C31 H18 3.3267 no .
C31 H19 3.1500 no .
C31 H25A 3.5302 no 2_576
C31 H40C 3.5023 no 3_656
C32 H2A 3.1703 no 3_656
C32 H13 3.5280 no .
C32 H15 3.5824 no 2_466
C32 H16 3.4708 no 2_466
C32 H41A 3.1813 no 3_656
C33 H2A 3.5414 no 3_656
C33 H2B 3.2989 no 3_756
C33 H5A 3.5176 no 3_656
C33 H5C 3.5288 no 3_656
C33 H10 3.3142 no .
C33 H13 3.5856 no .
C33 H41A 2.8918 no 3_656
C33 H41B 3.3675 no 3_656
C34 H5A 3.1688 no 3_656
C34 H5C 2.9545 no 3_656
C34 H10 3.1380 no .
C34 H11 3.5689 no .
C34 H41A 3.5876 no 3_656
C34 H41B 3.4805 no 3_656
C35 H5A 3.1311 no 3_656
C35 H5C 3.3420 no 3_656
C35 H20C 3.4464 no 2_466
C35 H41C 3.5536 no .
C36 H11 3.5199 no .
C36 H22B 3.4253 no 4_575
C36 H41B 3.4860 no .
C36 H41C 2.7223 no .
C37 H5C 3.5137 no 3_656
C37 H11 3.2319 no .
C37 H22B 3.0347 no 4_575
C37 H41C 2.8992 no .
C38 H5C 3.1168 no 3_656
C38 H11 3.0625 no .
C38 H22A 3.3366 no 4_675
C38 H22B 3.4783 no 4_575
C39 H5C 2.8073 no 3_656
C39 H7 3.3135 no 3_756
C39 H10 3.3454 no .
C39 H11 3.2622 no .
C39 H41B 3.2248 no 3_656
C40 H3A 3.2070 no .
C40 H22B 3.1908 no 4_575
C40 H23B 3.4433 no 4_575
C40 H25B 3.4841 no 3_646
C40 H30 3.5736 no 3_646
C40 H41A 3.3512 no .
C40 H41C 3.0033 no .
C41 H20A 3.5713 no 2_466
C41 H20C 3.2625 no 2_466
C41 H33 3.2978 no 3_646
C41 H36 3.0991 no .
C41 H40B 2.8423 no .
H2A C13 3.4932 no 3_746
H2A C29 3.5016 no 3_646
H2A C32 3.1703 no 3_646
H2A C33 3.5414 no 3_646
H2A H10 3.3631 no 3_746
H2A H13 3.0927 no 3_746
H2A H32 3.1529 no 3_646
H2B C30 3.2676 no 3_746
H2B C33 3.2989 no 3_746
H2B H10 3.3338 no 3_746
H2B H13 2.9038 no 3_746
H2B H19 3.0541 no 3_746
H2B H30 2.6498 no 3_746
H2B H33 2.5864 no 3_746
H2B H39 3.5409 no 3_746
H3A C29 3.2468 no 3_646
H3A C30 3.2009 no 3_646
H3A C31 3.5652 no 3_646
H3A C40 3.2070 no .
H3A H24B 3.4891 no 3_646
H3A H25B 3.0836 no 3_646
H3A H25C 3.5746 no 3_646
H3A H30 3.4488 no 3_646
H3A H40A 3.3675 no .
H3A H40B 2.3190 no .
H3B C23 3.1606 no 4_675
H3B H23A 3.1786 no 4_675
H3B H23B 3.1036 no 4_675
H3B H23C 2.6863 no 4_675
H3B H25B 3.3840 no 3_646
H3B H25C 3.1189 no 3_646
H3B H30 3.0969 no 3_746
H3B H31 3.4159 no 3_746
H3B H40B 3.2778 no .
H3C C14 3.5541 no 3_746
H3C C18 3.4532 no 3_746
H3C C19 2.9280 no 3_746
H3C C27 3.5804 no 3_646
H3C C28 3.3390 no 3_646
H3C C29 3.5635 no 3_646
H3C H13 3.5992 no 3_746
H3C H18 3.5352 no 3_746
H3C H19 2.6145 no 3_746
H3C H24B 2.8513 no 3_646
H3C H25B 3.4394 no 3_646
H3C H25C 3.4084 no 3_646
H3C H28 3.5279 no 3_646
H5A C22 3.5854 no 2_566
H5A C33 3.5176 no 3_646
H5A C34 3.1688 no 3_646
H5A C35 3.1311 no 3_646
H5A H10 3.3786 no 3_746
H5A H22A 3.0766 no 2_566
H5A H22B 3.2065 no 2_566
H5A H35 3.2894 no 3_646
H5B C20 3.5728 no 2_466
H5B C22 2.7575 no 2_566
H5B H20A 2.8417 no 2_466
H5B H22A 2.1505 no 2_566
H5B H22B 2.6249 no 2_566
H5B H39 3.4571 no 3_746
H5C C20 3.1715 no 2_466
H5C C22 3.3217 no 2_566
H5C C33 3.5288 no 3_646
H5C C34 2.9545 no 3_646
H5C C35 3.3420 no 3_646
H5C C37 3.5137 no 3_646
H5C C38 3.1168 no 3_646
H5C C39 2.8073 no 3_646
H5C H20A 2.8599 no 2_466
H5C H20B 2.9276 no 2_466
H5C H20C 3.1992 no 2_466
H5C H22A 3.1377 no 2_566
H5C H22B 2.6889 no 2_566
H5C H38 3.5720 no 3_646
H5C H39 3.0890 no 3_646
H7 O1 3.5663 no 2_566
H7 C20 3.5185 no 2_566
H7 C39 3.3135 no 3_746
H7 H20B 3.1465 no 2_566
H7 H20C 3.0149 no 2_566
H7 H22A 3.3476 no 2_566
H7 H38 3.2854 no 3_746
H7 H39 2.5057 no 3_746
H7 H41B 3.4294 no 1_655
H8 O1 3.2187 no 2_566
H8 C17 3.0119 no 2_566
H8 C18 2.9107 no 2_566
H8 C20 3.1482 no 2_566
H8 C21 3.5475 no 2_566
H8 C27 3.3870 no 2_566
H8 H18 2.7710 no 2_566
H8 H20B 3.0176 no 2_566
H8 H20C 2.9168 no 2_566
H8 H27 2.9954 no 2_566
H10 C33 3.3142 no .
H10 C34 3.1380 no .
H10 C39 3.3454 no .
H10 H2A 3.3631 no 3_756
H10 H2B 3.3338 no 3_756
H10 H5A 3.3786 no 3_756
H10 H16 3.0389 no 2_466
H10 H33 3.4512 no .
H10 H39 3.4674 no .
H11 C34 3.5689 no .
H11 C36 3.5199 no .
H11 C37 3.2319 no .
H11 C38 3.0625 no .
H11 C39 3.2622 no .
H11 H22A 3.5388 no 4_675
H11 H23C 2.9054 no 4_675
H11 H38 3.3629 no .
H12 C14 3.5599 no 2_566
H12 C18 3.3568 no 2_566
H12 C19 3.3218 no 2_566
H12 C27 3.4739 no 2_566
H12 C28 3.5452 no 2_566
H12 H27 3.2292 no 2_566
H12 H28 3.4282 no 1_655
H12 H28 3.3700 no 2_566
H12 H32 3.5834 no 1_655
H13 C2 3.4322 no 3_756
H13 C15 3.5649 no 2_466
H13 C16 3.5082 no 2_466
H13 C32 3.5280 no .
H13 C33 3.5856 no .
H13 H2A 3.0927 no 3_756
H13 H2B 2.9038 no 3_756
H13 H3C 3.5992 no 3_756
H13 H15 2.9638 no 2_466
H13 H16 2.8446 no 2_466
H15 C13 2.9986 no 2_566
H15 C14 3.0394 no 2_566
H15 C19 3.2236 no 2_566
H15 C28 3.1679 no 2_566
H15 C29 3.5614 no 2_566
H15 C32 3.5824 no 2_566
H15 H13 2.9638 no 2_566
H15 H19 3.2210 no 2_566
H15 H28 3.0857 no 1_655
H15 H28 2.8168 no 2_566
H15 H32 3.2677 no 2_566
H16 C9 3.0993 no 2_566
H16 C10 3.1081 no 2_566
H16 C12 3.1656 no 2_566
H16 C13 3.1049 no 2_566
H16 C32 3.4708 no 2_566
H16 H10 3.0389 no 2_566
H16 H13 2.8446 no 2_566
H16 H27 3.2736 no 1_655
H16 H32 2.9962 no 2_566
H16 H35 3.2796 no 2_566
H18 O1 2.7127 no .
H18 C21 3.2881 no .
H18 C24 3.5361 no 1_655
H18 C26 3.1365 no .
H18 C31 3.3267 no .
H18 H3C 3.5352 no 3_756
H18 H8 2.7710 no 2_466
H18 H24A 3.0967 no 1_655
H18 H24B 3.0362 no 1_655
H18 H31 3.5066 no .
H19 C2 3.5653 no 3_756
H19 C3 3.3679 no 3_756
H19 C26 3.5256 no .
H19 C27 3.5783 no .
H19 C28 3.3403 no .
H19 C29 3.0006 no .
H19 C30 2.8777 no .
H19 C31 3.1500 no .
H19 H2B 3.0541 no 3_756
H19 H3C 2.6145 no 3_756
H19 H15 3.2210 no 2_466
H19 H30 3.1952 no .
H19 H31 3.5928 no .
H20A C4 3.4017 no 2_566
H20A C5 3.1676 no 2_566
H20A C41 3.5713 no 2_566
H20A H5B 2.8417 no 2_566
H20A H5C 2.8599 no 2_566
H20A H22B 3.4840 no 1_655
H20A H24A 3.3890 no 1_655
H20A H24B 3.5589 no 1_655
H20A H27 3.0634 no 1_655
H20A H41B 3.1001 no 2_566
H20B O1 3.3525 no .
H20B C8 3.5858 no 2_466
H20B C24 3.5508 no 1_655
H20B H5C 2.9276 no 2_566
H20B H7 3.1465 no 2_466
H20B H8 3.0176 no 2_466
H20B H22B 3.4128 no 1_655
H20B H24A 2.8570 no 1_655
H20B H24B 3.4709 no 1_655
H20B H38 3.2685 no 4_674
H20B H41B 3.2092 no 2_566
H20C C4 3.5803 no 2_566
H20C C7 3.2343 no 2_466
H20C C8 3.1596 no 2_466
H20C C35 3.4464 no 2_566
H20C C41 3.2625 no 2_566
H20C H5C 3.1992 no 2_566
H20C H7 3.0149 no 2_466
H20C H8 2.9168 no 2_466
H20C H35 2.9817 no 2_566
H20C H36 3.3005 no 2_566
H20C H41B 2.5863 no 2_566
H20C H41C 3.2062 no 2_566
H22A C5 2.9168 no 2_466
H22A C38 3.3366 no 4_674
H22A H5A 3.0766 no 2_466
H22A H5B 2.1505 no 2_466
H22A H5C 3.1377 no 2_466
H22A H7 3.3476 no 2_466
H22A H11 3.5388 no 4_674
H22A H38 2.6589 no 4_674
H22A H39 3.4745 no 4_674
H22B C5 2.9961 no 2_466
H22B C36 3.4253 no 4_574
H22B C37 3.0347 no 4_574
H22B C38 3.4783 no 4_574
H22B C40 3.1908 no 4_574
H22B H5A 3.2065 no 2_466
H22B H5B 2.6249 no 2_466
H22B H5C 2.6889 no 2_466
H22B H20A 3.4840 no 1_455
H22B H20B 3.4128 no 1_455
H22B H40A 3.3166 no 4_574
H22B H40C 2.7422 no 4_574
H23A C25 3.4747 no 2_576
H23A H3B 3.1786 no 4_674
H23A H25B 3.3287 no 2_576
H23A H25C 2.8979 no 2_576
H23A H38 2.9279 no 4_674
H23A H40A 2.9455 no 4_674
H23A H40B 3.5924 no 4_674
H23B C40 3.4433 no 4_574
H23B H3B 3.1036 no 4_674
H23B H25C 3.1571 no 2_576
H23B H31 3.0871 no 2_476
H23B H40A 3.5622 no 4_574
H23B H40C 2.5787 no 4_574
H23C O2 3.0630 no 4_674
H23C C1 3.2530 no 4_674
H23C C3 3.5547 no 4_674
H23C C11 3.5180 no 4_674
H23C H3B 2.6863 no 4_674
H23C H11 2.9054 no 4_674
H23C H38 3.4111 no 4_674
H23C H40C 2.9594 no 4_574
H24A C18 3.5671 no 1_455
H24A C20 3.4540 no 1_455
H24A H18 3.0967 no 1_455
H24A H20A 3.3890 no 1_455
H24A H20B 2.8570 no 1_455
H24A H40A 3.0722 no 4_574
H24A H40C 3.3870 no 4_574
H24B C3 3.5071 no 3_656
H24B C17 3.4701 no 1_455
H24B C18 3.1584 no 1_455
H24B H3A 3.4891 no 3_656
H24B H3C 2.8513 no 3_656
H24B H18 3.0362 no 1_455
H24B H20A 3.5589 no 1_455
H24B H20B 3.4709 no 1_455
H25A C31 3.5302 no 2_476
H25A H25C 3.1292 no 2_576
H25A H31 2.6079 no 2_476
H25A H40A 3.5443 no 4_574
H25A H40C 3.2561 no 4_574
H25B C3 3.4919 no 3_656
H25B C40 3.4841 no 3_656
H25B H3A 3.0836 no 3_656
H25B H3B 3.3840 no 3_656
H25B H3C 3.4394 no 3_656
H25B H23A 3.3287 no 2_476
H25B H25C 3.3076 no 2_576
H25B H40A 2.8660 no 3_656
H25B H40B 3.3786 no 3_656
H25C C3 3.5568 no 3_656
H25C C23 3.4518 no 2_476
H25C H3A 3.5746 no 3_656
H25C H3B 3.1189 no 3_656
H25C H3C 3.4084 no 3_656
H25C H23A 2.8979 no 2_476
H25C H23B 3.1571 no 2_476
H25C H25A 3.1292 no 2_476
H25C H25B 3.3076 no 2_476
H25C H31 3.5303 no 2_476
H27 C8 3.3799 no 2_466
H27 C12 3.4435 no 2_466
H27 C15 3.4571 no 1_455
H27 C16 3.0303 no 1_455
H27 C17 3.0636 no 1_455
H27 C18 3.5373 no 1_455
H27 C20 3.5478 no 1_455
H27 H8 2.9954 no 2_466
H27 H12 3.2292 no 2_466
H27 H16 3.2736 no 1_455
H27 H20A 3.0634 no 1_455
H28 C13 3.4479 no 1_455
H28 C14 3.0562 no 1_455
H28 C14 3.5986 no 2_466
H28 C15 2.9710 no 1_455
H28 C15 3.1631 no 2_466
H28 C16 3.5275 no 1_455
H28 H3C 3.5279 no 3_656
H28 H12 3.4282 no 1_455
H28 H12 3.3700 no 2_466
H28 H15 3.0857 no 1_455
H28 H15 2.8168 no 2_466
H30 O2 2.5736 no 3_756
H30 C2 3.4321 no 3_756
H30 C3 3.5662 no 3_756
H30 C40 3.5736 no 3_656
H30 H2B 2.6498 no 3_756
H30 H3A 3.4488 no 3_656
H30 H3B 3.0969 no 3_756
H30 H19 3.1952 no .
H30 H40B 3.2119 no 3_656
H30 H40C 3.0241 no 3_656
H30 H41A 3.0412 no 3_656
H31 C25 3.4614 no 2_576
H31 H3B 3.4159 no 3_756
H31 H18 3.5066 no .
H31 H19 3.5928 no .
H31 H23B 3.0871 no 2_576
H31 H25A 2.6079 no 2_576
H31 H25C 3.5303 no 2_576
H31 H40C 3.0476 no 3_656
H32 C12 3.5864 no 1_455
H32 C15 3.4256 no 2_466
H32 C16 3.2761 no 2_466
H32 H2A 3.1529 no 3_656
H32 H12 3.5834 no 1_455
H32 H15 3.2677 no 2_466
H32 H16 2.9962 no 2_466
H33 O2 2.7519 no 3_756
H33 C1 3.4987 no 3_756
H33 C2 3.5173 no 3_756
H33 C41 3.2978 no 3_656
H33 H2B 2.5864 no 3_756
H33 H10 3.4512 no .
H33 H41A 2.6671 no 3_656
H33 H41B 3.0526 no 3_656
H35 C8 3.3525 no 1_455
H35 C9 3.2146 no 1_455
H35 C10 3.4612 no 1_455
H35 H5A 3.2894 no 3_656
H35 H16 3.2796 no 2_466
H35 H20C 2.9817 no 2_466
H36 O2 2.7061 no 1_455
H36 C1 3.3294 no 1_455
H36 C6 3.1391 no 1_455
H36 C7 3.3662 no 1_455
H36 C11 3.5387 no 1_455
H36 C41 3.0991 no .
H36 H20C 3.3005 no 2_466
H36 H41A 3.3502 no .
H36 H41B 2.9232 no .
H36 H41C 2.5627 no .
H38 O1 2.6806 no 4_675
H38 C22 3.3800 no 4_675
H38 C23 3.4068 no 4_675
H38 H5C 3.5720 no 3_656
H38 H7 3.2854 no 3_756
H38 H11 3.3629 no .
H38 H20B 3.2685 no 4_675
H38 H22A 2.6589 no 4_675
H38 H23A 2.9279 no 4_675
H38 H23C 3.4111 no 4_675
H39 O2 3.2313 no 3_756
H39 C1 3.3398 no 3_756
H39 C7 3.3809 no 3_756
H39 H2B 3.5409 no 3_756
H39 H5B 3.4571 no 3_756
H39 H5C 3.0890 no 3_656
H39 H7 2.5057 no 3_756
H39 H10 3.4674 no .
H39 H22A 3.4745 no 4_675
H39 H41B 2.9558 no 3_656
H40A O1 3.3767 no 4_675
H40A H3A 3.3675 no .
H40A H22B 3.3166 no 4_575
H40A H23A 2.9455 no 4_675
H40A H23B 3.5622 no 4_575
H40A H24A 3.0722 no 4_575
H40A H25A 3.5443 no 4_575
H40A H25B 2.8660 no 3_646
H40B N1 3.5453 no .
H40B C3 3.1684 no .
H40B C4 3.5877 no .
H40B C30 3.5043 no 3_646
H40B C41 2.8423 no .
H40B H3A 2.3190 no .
H40B H3B 3.2778 no .
H40B H23A 3.5924 no 4_675
H40B H25B 3.3786 no 3_646
H40B H30 3.2119 no 3_646
H40B H41A 2.4882 no .
H40B H41B 3.4682 no .
H40B H41C 2.3409 no .
H40C O2 3.1886 no 1_455
H40C C22 3.3212 no 4_575
H40C C23 3.0766 no 4_575
H40C C30 3.4972 no 3_646
H40C C31 3.5023 no 3_646
H40C H22B 2.7422 no 4_575
H40C H23B 2.5787 no 4_575
H40C H23C 2.9594 no 4_575
H40C H24A 3.3870 no 4_575
H40C H25A 3.2561 no 4_575
H40C H30 3.0241 no 3_646
H40C H31 3.0476 no 3_646
H40C H41A 3.5671 no .
H40C H41C 3.4873 no .
H41A O2 3.5266 no 1_455
H41A C29 3.4425 no 3_646
H41A C30 3.3876 no 3_646
H41A C32 3.1813 no 3_646
H41A C33 2.8918 no 3_646
H41A C34 3.5876 no 3_646
H41A C40 3.3512 no .
H41A H30 3.0412 no 3_646
H41A H33 2.6671 no 3_646
H41A H36 3.3502 no .
H41A H40B 2.4882 no .
H41A H40C 3.5671 no .
H41B O2 3.4229 no 1_455
H41B C20 3.1297 no 2_466
H41B C33 3.3675 no 3_646
H41B C34 3.4805 no 3_646
H41B C36 3.4860 no .
H41B C39 3.2248 no 3_646
H41B H7 3.4294 no 1_455
H41B H20A 3.1001 no 2_466
H41B H20B 3.2092 no 2_466
H41B H20C 2.5863 no 2_466
H41B H33 3.0526 no 3_646
H41B H36 2.9232 no .
H41B H39 2.9558 no 3_646
H41B H40B 3.4682 no .
H41C C35 3.5536 no .
H41C C36 2.7223 no .
H41C C37 2.8992 no .
H41C C40 3.0033 no .
H41C H20C 3.2062 no 2_466
H41C H36 2.5627 no .
H41C H40B 2.3409 no .
H41C H40C 3.4873 no .

loop_
_geom_torsion_atom_site_label_1
_geom_torsion_atom_site_label_2
_geom_torsion_atom_site_label_3
_geom_torsion_atom_site_label_4
_geom_torsion
_geom_torsion_publ_flag
C1 N1 C2 C3 88.6(7) no
C2 N1 C1 O2 -1.8(9) no
C2 N1 C1 C6 179.0(5) no
C1 N1 C4 C5 88.2(12) no
C1 N1 C4 C41 -114.5(10) no
C4 N1 C1 O2 -166.6(8) no
C4 N1 C1 C6 14.2(11) no
C2 N1 C4 C5 -76.5(10) no
C2 N1 C4 C41 80.7(14) no
C4 N1 C2 C3 -105.8(8) no
C21 N2 C22 C23 -93.7(9) no
C22 N2 C21 O1 14.7(11) no
C22 N2 C21 C26 -161.1(6) no
C21 N2 C24 C25 90.6(9) no
C24 N2 C21 O1 -179.5(7) no
C24 N2 C21 C26 4.8(11) no
C22 N2 C24 C25 -102.9(8) no
C24 N2 C22 C23 99.0(8) no
O2 C1 C6 C7 75.4(7) no
O2 C1 C6 C11 -99.7(7) no
N1 C1 C6 C7 -105.4(6) no
N1 C1 C6 C11 79.6(7) no
C1 C6 C7 C8 -174.9(5) no
C1 C6 C11 C10 173.2(5) no
C7 C6 C11 C10 -1.8(9) no
C11 C6 C7 C8 0.3(9) no
C6 C7 C8 C9 2.4(10) no
C7 C8 C9 C10 -3.6(10) no
C7 C8 C9 C12 178.7(6) no
C8 C9 C10 C11 2.1(9) no
C8 C9 C12 C13 168.8(7) no
C10 C9 C12 C13 -8.8(11) no
C12 C9 C10 C11 179.6(6) no
C9 C10 C11 C6 0.6(10) no
C9 C12 C13 C14 -179.1(6) no
C12 C13 C14 C15 5.4(10) no
C12 C13 C14 C19 -175.3(7) no
C13 C14 C15 C16 -178.6(5) no
C13 C14 C19 C18 178.6(5) no
C15 C14 C19 C18 -2.1(8) no
C19 C14 C15 C16 2.1(8) no
C14 C15 C16 C17 0.1(9) no
C15 C16 C17 C18 -2.4(8) no
C15 C16 C17 C20 176.8(5) no
C16 C17 C18 C19 2.4(8) no
C20 C17 C18 C19 -176.8(5) no
C17 C18 C19 C14 -0.3(9) no
O1 C21 C26 C27 -101.7(8) no
O1 C21 C26 C31 73.6(8) no
N2 C21 C26 C27 73.9(8) no
N2 C21 C26 C31 -110.8(7) no
C21 C26 C27 C28 177.1(6) no
C21 C26 C31 C30 -176.9(6) no
C27 C26 C31 C30 -1.3(9) no
C31 C26 C27 C28 1.6(9) no
C26 C27 C28 C29 -1.4(10) no
C27 C28 C29 C30 0.7(10) no
C27 C28 C29 C32 -179.9(6) no
C28 C29 C30 C31 -0.4(10) no
C28 C29 C32 C33 178.7(7) no
C30 C29 C32 C33 -1.9(12) no
C32 C29 C30 C31 -179.8(6) no
C29 C30 C31 C26 0.8(10) no
C29 C32 C33 C34 176.8(7) no
C32 C33 C34 C35 -4.4(14) no
C32 C33 C34 C39 -178.6(9) no
C33 C34 C35 C36 -175.3(6) no
C33 C34 C39 C38 176.2(6) no
C35 C34 C39 C38 1.5(10) no
C39 C34 C35 C36 -1.1(10) no
C34 C35 C36 C37 1.0(11) no
C35 C36 C37 C38 -1.2(10) no
C35 C36 C37 C40 -178.6(6) no
C36 C37 C38 C39 1.6(11) no
C40 C37 C38 C39 179.1(6) no
C37 C38 C39 C34 -1.9(11) no
